data_7030923
loop_
_publ_author_name
'Seven, Omer'
'Popp, Sebastian'
'Bolte, Michael'
'Lerner, Hans-Wolfram'
'Wagner, Matthias'

_publ_section_title
;
 Synthesis and characterisation of the complete series of B-N analogues of
 triptycene.
;
_journal_issue 22
_journal_name_full 'Dalton transactions (Cambridge, England : 2003)'
_journal_page_first 8241
_journal_page_last 8253
_journal_paper_doi 10.1039/c4dt00442f
_journal_volume 43
_journal_year 2014
_chemical_formula_moiety 'C21 H17 B2 Br2 N6, Br'
_chemical_formula_sum 'C21 H17 B2 Br3 N6'
_chemical_formula_weight 614.76
_chemical_name_systematic ?
_space_group_IT_number 2
_symmetry_cell_setting triclinic
_symmetry_space_group_name_Hall '-P 1'
_symmetry_space_group_name_H-M 'P -1'
_atom_sites_solution_hydrogens geom
_atom_sites_solution_primary direct
_atom_sites_solution_secondary difmap
_audit_creation_method SHELXL-97
_cell_angle_alpha 90.305(6)
_cell_angle_beta 107.707(6)
_cell_angle_gamma 106.691(6)
_cell_formula_units_Z 2
_cell_length_a 9.7625(8)
_cell_length_b 11.1593(8)
_cell_length_c 11.5455(9)
_cell_measurement_reflns_used 17122
_cell_measurement_temperature 173(2)
_cell_measurement_theta_max 26.0
_cell_measurement_theta_min 1.86
_cell_volume 1141.79(16)
_computing_cell_refinement 'X-Area (Stoe & Cie, 2001)'
_computing_data_collection 'X-Area (Stoe & Cie, 2001)'
_computing_data_reduction 'X-Area (Stoe & Cie, 2001)'
_computing_molecular_graphics 'XP in SHELXTL-Plus (Sheldrick, 2008)'
_computing_publication_material SHELXL97
_computing_structure_refinement 'SHELXL97 (Sheldrick, 2008) '
_computing_structure_solution 'SHELXS97 (Sheldrick, 2008) '
_diffrn_ambient_temperature 173(2)
_diffrn_measured_fraction_theta_full 0.995
_diffrn_measured_fraction_theta_max 0.992
_diffrn_measurement_device_type 'STOE IPDS II two-circle-diffractometer'
_diffrn_measurement_method \w
_diffrn_radiation_monochromator 'Genix 3D multilayer optics'
_diffrn_radiation_source 'Genix 3D I\mS microfocus X-ray source'
_diffrn_radiation_type MoK\a
_diffrn_radiation_wavelength 0.71073
_diffrn_reflns_av_R_equivalents 0.0570
_diffrn_reflns_av_sigmaI/netI 0.0473
_diffrn_reflns_limit_h_max 10
_diffrn_reflns_limit_h_min -11
_diffrn_reflns_limit_k_max 13
_diffrn_reflns_limit_k_min -13
_diffrn_reflns_limit_l_max 13
_diffrn_reflns_limit_l_min -13
_diffrn_reflns_number 10831
_diffrn_reflns_theta_full 25.00
_diffrn_reflns_theta_max 25.41
_diffrn_reflns_theta_min 1.86
_diffrn_standards_number 0
_exptl_absorpt_coefficient_mu 5.322
_exptl_absorpt_correction_T_max 0.6182
_exptl_absorpt_correction_T_min 0.4158
_exptl_absorpt_correction_type multi-scan
_exptl_absorpt_process_details 'X-Area (Stoe & Cie, 2001)'
_exptl_crystal_colour colourless
_exptl_crystal_density_diffrn 1.788
_exptl_crystal_density_method 'not measured'
_exptl_crystal_description block
_exptl_crystal_F_000 600
_exptl_crystal_size_max 0.20
_exptl_crystal_size_mid 0.15
_exptl_crystal_size_min 0.10
_refine_diff_density_max 0.596
_refine_diff_density_min -0.721
_refine_diff_density_rms 0.090
_refine_ls_extinction_method none
_refine_ls_goodness_of_fit_ref 1.015
_refine_ls_hydrogen_treatment constr
_refine_ls_matrix_type full
_refine_ls_number_parameters 289
_refine_ls_number_reflns 4185
_refine_ls_number_restraints 0
_refine_ls_restrained_S_all 1.015
_refine_ls_R_factor_all 0.0474
_refine_ls_R_factor_gt 0.0363
_refine_ls_shift/su_max 0.001
_refine_ls_shift/su_mean 0.000
_refine_ls_structure_factor_coef Fsqd
_refine_ls_weighting_details 'calc w=1/[\s^2^(Fo^2^)+(0.0543P)^2^] where P=(Fo^2^+2Fc^2^)/3'
_refine_ls_weighting_scheme calc
_refine_ls_wR_factor_gt 0.0872
_refine_ls_wR_factor_ref 0.0911
_reflns_number_gt 3470
_reflns_number_total 4185
_reflns_threshold_expression I>2\s(I)
_cod_data_source_file c4dt00442f2.cif
_cod_data_source_block wa1474
_cod_depositor_comments
;
The following automatic conversions were performed:

'_symmetry_cell_setting' value 'Triclinic' changed to 'triclinic'
according to
/usr/data/users/saulius/crontab/automatic-downloads/rss-feeds/RSC/lib/dictionaries/cif_core.dic
dictionary named 'cif_core.dic' version 2.4.2 from 2011-04-26.

Automatic conversion script
Id: cif_fix_values 2281 2013-09-26 08:29:07Z andrius 
;
_cod_original_cell_volume 1141.79(15)
_cod_original_sg_symbol_H-M P-1
_cod_database_code 7030923

loop_
_symmetry_equiv_pos_as_xyz
'x, y, z'
'-x, -y, -z'

loop_
_atom_site_label
_atom_site_type_symbol
_atom_site_fract_x
_atom_site_fract_y
_atom_site_fract_z
_atom_site_U_iso_or_equiv
_atom_site_adp_type
_atom_site_occupancy
_atom_site_symmetry_multiplicity
_atom_site_calc_flag
_atom_site_refinement_flags
Br1 Br 0.12453(5) -0.41842(4) 0.91414(4) 0.04727(13) Uani 1 1 d .
Br2 Br 0.93376(5) 0.74168(4) 0.42146(4) 0.04992(14) Uani 1 1 d .
Br3 Br 0.75892(4) -0.23769(4) 0.87793(3) 0.03625(12) Uani 1 1 d .
B1 B 0.4589(5) 0.0895(4) 0.7506(3) 0.0299(8) Uani 1 1 d .
B2 B 0.5858(5) 0.2915(4) 0.6489(3) 0.0314(8) Uani 1 1 d .
N1 N 0.6337(3) 0.1225(3) 0.7839(2) 0.0307(6) Uani 1 1 d .
N2 N 0.6953(3) 0.2243(3) 0.7297(2) 0.0305(6) Uani 1 1 d .
C3 C 0.8454(4) 0.2569(3) 0.7780(3) 0.0344(8) Uani 1 1 d .
H3 H 0.9150 0.3252 0.7575 0.041 Uiso 1 1 calc R
C4 C 0.8829(4) 0.1751(4) 0.8626(3) 0.0379(8) Uani 1 1 d .
H4 H 0.9814 0.1747 0.9093 0.045 Uiso 1 1 calc R
C5 C 0.7481(4) 0.0945(3) 0.8652(3) 0.0345(8) Uani 1 1 d .
H5 H 0.7376 0.0287 0.9168 0.041 Uiso 1 1 calc R
N11 N 0.4381(3) 0.2154(3) 0.7894(2) 0.0315(6) Uani 1 1 d .
N12 N 0.5013(3) 0.3197(3) 0.7374(2) 0.0311(6) Uani 1 1 d .
C13 C 0.4797(4) 0.4197(4) 0.7849(3) 0.0353(8) Uani 1 1 d .
H13 H 0.5120 0.5034 0.7648 0.042 Uiso 1 1 calc R
C14 C 0.4032(4) 0.3821(4) 0.8677(3) 0.0385(8) Uani 1 1 d .
H14 H 0.3726 0.4337 0.9143 0.046 Uiso 1 1 calc R
C15 C 0.3804(4) 0.2546(4) 0.8690(3) 0.0350(8) Uani 1 1 d .
H15 H 0.3314 0.2024 0.9184 0.042 Uiso 1 1 calc R
N21 N 0.4021(3) 0.0810(3) 0.6079(2) 0.0310(6) Uani 1 1 d .
N22 N 0.4611(3) 0.1844(3) 0.5556(2) 0.0306(6) Uani 1 1 d .
C23 C 0.3813(4) 0.1670(4) 0.4361(3) 0.0354(8) Uani 1 1 d .
H23 H 0.3976 0.2249 0.3781 0.042 Uiso 1 1 calc R
C24 C 0.2719(5) 0.0513(4) 0.4112(3) 0.0404(9) Uani 1 1 d .
H24 H 0.2006 0.0143 0.3340 0.048 Uiso 1 1 calc R
C25 C 0.2875(4) 0.0006(4) 0.5213(3) 0.0362(8) Uani 1 1 d .
H25 H 0.2269 -0.0785 0.5337 0.043 Uiso 1 1 calc R
C31 C 0.6741(4) 0.4059(3) 0.5919(3) 0.0326(8) Uani 1 1 d .
C32 C 0.7391(4) 0.5267(4) 0.6532(3) 0.0366(8) Uani 1 1 d .
H32 H 0.7292 0.5415 0.7309 0.044 Uiso 1 1 calc R
C33 C 0.8180(4) 0.6259(4) 0.6037(3) 0.0366(8) Uani 1 1 d .
H33 H 0.8595 0.7079 0.6461 0.044 Uiso 1 1 calc R
C34 C 0.8349(4) 0.6037(3) 0.4932(3) 0.0364(8) Uani 1 1 d .
C35 C 0.7807(4) 0.4844(4) 0.4314(3) 0.0401(9) Uani 1 1 d .
H35 H 0.7979 0.4697 0.3566 0.048 Uiso 1 1 calc R
C36 C 0.7009(5) 0.3870(4) 0.4816(3) 0.0377(8) Uani 1 1 d .
H36 H 0.6632 0.3048 0.4399 0.045 Uiso 1 1 calc R
C41 C 0.3735(4) -0.0351(3) 0.7967(3) 0.0309(7) Uani 1 1 d .
C42 C 0.2293(4) -0.0569(3) 0.8086(3) 0.0329(8) Uani 1 1 d .
H42 H 0.1825 0.0077 0.7934 0.040 Uiso 1 1 calc R
C43 C 0.1532(4) -0.1699(4) 0.8417(3) 0.0365(8) Uani 1 1 d .
H43 H 0.0564 -0.1824 0.8500 0.044 Uiso 1 1 calc R
C44 C 0.2217(4) -0.2638(3) 0.8625(3) 0.0343(8) Uani 1 1 d .
C45 C 0.3599(4) -0.2488(3) 0.8482(3) 0.0339(8) Uani 1 1 d .
H45 H 0.4040 -0.3152 0.8607 0.041 Uiso 1 1 calc R
C46 C 0.4344(4) -0.1349(3) 0.8151(3) 0.0343(8) Uani 1 1 d .
H46 H 0.5298 -0.1248 0.8047 0.041 Uiso 1 1 calc R

loop_
_atom_site_aniso_label
_atom_site_aniso_U_11
_atom_site_aniso_U_22
_atom_site_aniso_U_33
_atom_site_aniso_U_23
_atom_site_aniso_U_13
_atom_site_aniso_U_12
Br1 0.0581(3) 0.0339(2) 0.0538(2) 0.00873(17) 0.0305(2) 0.00654(19)
Br2 0.0510(3) 0.0461(2) 0.0454(2) 0.01213(18) 0.01939(19) -0.0006(2)
Br3 0.0385(2) 0.0457(2) 0.02853(18) 0.00276(14) 0.01184(14) 0.01740(17)
B1 0.032(2) 0.033(2) 0.0270(18) 0.0046(15) 0.0103(15) 0.0113(17)
B2 0.039(2) 0.031(2) 0.0241(17) 0.0020(15) 0.0104(16) 0.0106(18)
N1 0.0366(16) 0.0311(15) 0.0248(13) 0.0052(11) 0.0114(12) 0.0089(13)
N2 0.0360(16) 0.0303(15) 0.0252(13) 0.0028(11) 0.0109(12) 0.0088(13)
C3 0.037(2) 0.0327(19) 0.0306(17) -0.0042(14) 0.0112(15) 0.0058(16)
C4 0.037(2) 0.044(2) 0.0304(17) -0.0002(15) 0.0068(15) 0.0129(17)
C5 0.039(2) 0.0376(19) 0.0242(15) 0.0029(14) 0.0062(14) 0.0119(16)
N11 0.0385(17) 0.0301(15) 0.0271(14) 0.0059(11) 0.0133(12) 0.0095(13)
N12 0.0402(17) 0.0291(15) 0.0266(13) 0.0060(12) 0.0136(12) 0.0113(13)
C13 0.039(2) 0.0332(19) 0.0339(18) 0.0009(15) 0.0105(15) 0.0134(16)
C14 0.044(2) 0.040(2) 0.0355(18) -0.0031(16) 0.0141(16) 0.0162(18)
C15 0.039(2) 0.041(2) 0.0264(16) 0.0020(14) 0.0140(15) 0.0119(17)
N21 0.0333(16) 0.0297(15) 0.0271(14) 0.0029(11) 0.0079(12) 0.0070(13)
N22 0.0380(16) 0.0306(15) 0.0234(13) 0.0054(11) 0.0109(12) 0.0097(13)
C23 0.040(2) 0.038(2) 0.0291(16) 0.0032(15) 0.0115(15) 0.0126(17)
C24 0.043(2) 0.048(2) 0.0250(16) -0.0024(15) 0.0053(15) 0.0114(18)
C25 0.038(2) 0.036(2) 0.0323(17) -0.0023(15) 0.0107(15) 0.0089(17)
C31 0.041(2) 0.0318(18) 0.0278(16) 0.0060(14) 0.0141(15) 0.0124(16)
C32 0.043(2) 0.037(2) 0.0322(17) 0.0039(15) 0.0154(16) 0.0118(17)
C33 0.041(2) 0.0335(19) 0.0330(17) 0.0012(15) 0.0105(16) 0.0091(17)
C34 0.038(2) 0.036(2) 0.0336(18) 0.0076(15) 0.0122(16) 0.0086(16)
C35 0.044(2) 0.044(2) 0.0361(19) 0.0091(17) 0.0196(17) 0.0130(18)
C36 0.049(2) 0.0335(19) 0.0329(17) 0.0018(15) 0.0171(16) 0.0118(17)
C41 0.0320(18) 0.0349(19) 0.0240(15) 0.0006(13) 0.0066(13) 0.0101(15)
C42 0.0350(19) 0.0328(18) 0.0329(17) 0.0046(14) 0.0114(15) 0.0126(16)
C43 0.038(2) 0.044(2) 0.0306(17) 0.0034(15) 0.0151(15) 0.0127(17)
C44 0.042(2) 0.0322(19) 0.0262(16) 0.0002(14) 0.0128(15) 0.0053(16)
C45 0.039(2) 0.0307(18) 0.0308(17) 0.0040(14) 0.0107(15) 0.0100(16)
C46 0.038(2) 0.0330(19) 0.0337(17) 0.0030(15) 0.0137(15) 0.0101(16)

loop_
_atom_type_symbol
_atom_type_description
_atom_type_scat_dispersion_real
_atom_type_scat_dispersion_imag
_atom_type_scat_source
C C 0.0033 0.0016 'International Tables Vol C Tables 4.2.6.8 and 6.1.1.4'
H H 0.0000 0.0000 'International Tables Vol C Tables 4.2.6.8 and 6.1.1.4'
B B 0.0013 0.0007 'International Tables Vol C Tables 4.2.6.8 and 6.1.1.4'
Br Br -0.2901 2.4595 'International Tables Vol C Tables 4.2.6.8 and 6.1.1.4'
N N 0.0061 0.0033 'International Tables Vol C Tables 4.2.6.8 and 6.1.1.4'

loop_
_geom_angle_atom_site_label_1
_geom_angle_atom_site_label_2
_geom_angle_atom_site_label_3
_geom_angle
N11 B1 N1 102.8(3)
N11 B1 N21 103.2(3)
N1 B1 N21 103.9(3)
N11 B1 C41 117.5(3)
N1 B1 C41 117.3(3)
N21 B1 C41 110.4(3)
N22 B2 N2 104.5(3)
N22 B2 N12 102.5(3)
N2 B2 N12 102.6(3)
N22 B2 C31 116.0(3)
N2 B2 C31 111.1(3)
N12 B2 C31 118.5(3)
C5 N1 N2 107.3(3)
C5 N1 B1 138.6(3)
N2 N1 B1 113.0(3)
C3 N2 N1 108.4(3)
C3 N2 B2 133.0(3)
N1 N2 B2 117.4(3)
N2 C3 C4 109.0(3)
N2 C3 H3 125.5
C4 C3 H3 125.5
C5 C4 C3 105.6(3)
C5 C4 H4 127.2
C3 C4 H4 127.2
N1 C5 C4 109.7(3)
N1 C5 H5 125.2
C4 C5 H5 125.2
C15 N11 N12 107.5(3)
C15 N11 B1 136.5(3)
N12 N11 B1 115.8(3)
C13 N12 N11 108.0(3)
C13 N12 B2 138.0(3)
N11 N12 B2 113.9(3)
N12 C13 C14 109.2(3)
N12 C13 H13 125.4
C14 C13 H13 125.4
C15 C14 C13 105.9(3)
C15 C14 H14 127.1
C13 C14 H14 127.1
N11 C15 C14 109.4(3)
N11 C15 H15 125.3
C14 C15 H15 125.3
C25 N21 N22 108.7(3)
C25 N21 B1 133.6(3)
N22 N21 B1 116.7(3)
C23 N22 N21 107.7(3)
C23 N22 B2 138.0(3)
N21 N22 B2 113.9(2)
N22 C23 C24 109.0(3)
N22 C23 H23 125.5
C24 C23 H23 125.5
C25 C24 C23 105.8(3)
C25 C24 H24 127.1
C23 C24 H24 127.1
N21 C25 C24 108.8(3)
N21 C25 H25 125.6
C24 C25 H25 125.6
C32 C31 C36 116.8(3)
C32 C31 B2 122.1(3)
C36 C31 B2 120.9(3)
C33 C32 C31 121.8(3)
C33 C32 H32 119.1
C31 C32 H32 119.1
C34 C33 C32 118.9(3)
C34 C33 H33 120.5
C32 C33 H33 120.5
C33 C34 C35 121.9(3)
C33 C34 Br2 118.8(3)
C35 C34 Br2 119.3(3)
C34 C35 C36 118.2(3)
C34 C35 H35 120.9
C36 C35 H35 120.9
C35 C36 C31 122.1(4)
C35 C36 H36 119.0
C31 C36 H36 119.0
C46 C41 C42 116.5(3)
C46 C41 B1 119.7(3)
C42 C41 B1 123.4(3)
C43 C42 C41 122.2(3)
C43 C42 H42 118.9
C41 C42 H42 118.9
C44 C43 C42 118.5(3)
C44 C43 H43 120.8
C42 C43 H43 120.8
C45 C44 C43 121.7(3)
C45 C44 Br1 118.4(3)
C43 C44 Br1 119.9(3)
C44 C45 C46 119.0(4)
C44 C45 H45 120.5
C46 C45 H45 120.5
C45 C46 C41 122.1(3)
C45 C46 H46 119.0
C41 C46 H46 119.0

loop_
_geom_bond_atom_site_label_1
_geom_bond_atom_site_label_2
_geom_bond_distance
Br1 C44 1.910(3)
Br2 C34 1.906(3)
B1 N11 1.558(5)
B1 N1 1.561(5)
B1 N21 1.563(4)
B1 C41 1.589(5)
B2 N22 1.556(5)
B2 N2 1.561(5)
B2 N12 1.575(5)
B2 C31 1.590(5)
N1 C5 1.338(5)
N1 N2 1.373(4)
N2 C3 1.336(5)
C3 C4 1.380(5)
C3 H3 0.9500
C4 C5 1.374(5)
C4 H4 0.9500
C5 H5 0.9500
N11 C15 1.343(4)
N11 N12 1.385(4)
N12 C13 1.338(5)
C13 C14 1.381(5)
C13 H13 0.9500
C14 C15 1.377(5)
C14 H14 0.9500
C15 H15 0.9500
N21 C25 1.337(5)
N21 N22 1.365(4)
N22 C23 1.343(4)
C23 C24 1.381(5)
C23 H23 0.9500
C24 C25 1.378(5)
C24 H24 0.9500
C25 H25 0.9500
C31 C32 1.395(5)
C31 C36 1.404(5)
C32 C33 1.389(5)
C32 H32 0.9500
C33 C34 1.367(5)
C33 H33 0.9500
C34 C35 1.384(5)
C35 C36 1.385(5)
C35 H35 0.9500
C36 H36 0.9500
C41 C46 1.395(5)
C41 C42 1.407(5)
C42 C43 1.389(5)
C42 H42 0.9500
C43 C44 1.381(5)
C43 H43 0.9500
C44 C45 1.372(5)
C45 C46 1.390(5)
C45 H45 0.9500
C46 H46 0.9500

loop_
_geom_hbond_atom_site_label_D
_geom_hbond_atom_site_label_H
_geom_hbond_atom_site_label_A
_geom_hbond_distance_DH
_geom_hbond_distance_HA
_geom_hbond_distance_DA
_geom_hbond_angle_DHA
_geom_hbond_site_symmetry_A
C46 H46 Br3 0.95 2.79 3.547(4) 137.2 .
C4 H4 Br3 0.95 2.85 3.727(4) 153.9 2_757
C15 H15 Br3 0.95 2.81 3.564(3) 136.6 2_657
C23 H23 Br3 0.95 2.91 3.643(3) 134.8 2_656
C32 H32 Br3 0.95 2.88 3.607(4) 134.5 1_565
C43 H43 Br3 0.95 2.91 3.857(4) 176.2 1_455
C25 H25 Br2 0.95 2.88 3.663(4) 140.1 1_445

loop_
_geom_torsion_atom_site_label_1
_geom_torsion_atom_site_label_2
_geom_torsion_atom_site_label_3
_geom_torsion_atom_site_label_4
_geom_torsion
N11 B1 N1 C5 110.4(4)
N21 B1 N1 C5 -142.3(4)
C41 B1 N1 C5 -20.2(6)
N11 B1 N1 N2 -55.7(3)
N21 B1 N1 N2 51.6(3)
C41 B1 N1 N2 173.7(3)
C5 N1 N2 C3 0.1(4)
B1 N1 N2 C3 170.5(3)
C5 N1 N2 B2 -168.9(3)
B1 N1 N2 B2 1.6(4)
N22 B2 N2 C3 140.8(3)
N12 B2 N2 C3 -112.6(4)
C31 B2 N2 C3 15.0(5)
N22 B2 N2 N1 -53.6(4)
N12 B2 N2 N1 53.1(4)
C31 B2 N2 N1 -179.4(3)
N1 N2 C3 C4 1.0(4)
B2 N2 C3 C4 167.6(3)
N2 C3 C4 C5 -1.7(4)
N2 N1 C5 C4 -1.2(4)
B1 N1 C5 C4 -167.8(4)
C3 C4 C5 N1 1.8(4)
N1 B1 N11 C15 -119.0(4)
N21 B1 N11 C15 133.2(4)
C41 B1 N11 C15 11.5(6)
N1 B1 N11 N12 56.0(3)
N21 B1 N11 N12 -51.8(4)
C41 B1 N11 N12 -173.6(3)
C15 N11 N12 C13 -0.6(4)
B1 N11 N12 C13 -177.0(3)
C15 N11 N12 B2 175.4(3)
B1 N11 N12 B2 -1.0(4)
N22 B2 N12 C13 -129.9(4)
N2 B2 N12 C13 121.9(4)
C31 B2 N12 C13 -0.8(6)
N22 B2 N12 N11 55.8(3)
N2 B2 N12 N11 -52.4(4)
C31 B2 N12 N11 -175.2(3)
N11 N12 C13 C14 0.1(4)
B2 N12 C13 C14 -174.5(4)
N12 C13 C14 C15 0.5(4)
N12 N11 C15 C14 0.9(4)
B1 N11 C15 C14 176.2(4)
C13 C14 C15 N11 -0.9(4)
N11 B1 N21 C25 -116.5(4)
N1 B1 N21 C25 136.6(4)
C41 B1 N21 C25 10.0(6)
N11 B1 N21 N22 50.6(4)
N1 B1 N21 N22 -56.3(4)
C41 B1 N21 N22 177.1(3)
C25 N21 N22 C23 0.2(4)
B1 N21 N22 C23 -170.0(3)
C25 N21 N22 B2 174.4(3)
B1 N21 N22 B2 4.3(4)
N2 B2 N22 C23 -139.1(4)
N12 B2 N22 C23 114.2(4)
C31 B2 N22 C23 -16.4(6)
N2 B2 N22 N21 49.1(4)
N12 B2 N22 N21 -57.6(4)
C31 B2 N22 N21 171.9(3)
N21 N22 C23 C24 -0.7(4)
B2 N22 C23 C24 -172.8(4)
N22 C23 C24 C25 1.0(5)
N22 N21 C25 C24 0.4(4)
B1 N21 C25 C24 168.2(4)
C23 C24 C25 N21 -0.8(4)
N22 B2 C31 C32 152.7(4)
N2 B2 C31 C32 -88.2(4)
N12 B2 C31 C32 30.2(5)
N22 B2 C31 C36 -32.8(5)
N2 B2 C31 C36 86.3(4)
N12 B2 C31 C36 -155.3(4)
C36 C31 C32 C33 4.3(6)
B2 C31 C32 C33 179.1(4)
C31 C32 C33 C34 -1.4(6)
C32 C33 C34 C35 -2.5(6)
C32 C33 C34 Br2 176.7(3)
C33 C34 C35 C36 3.2(6)
Br2 C34 C35 C36 -176.0(3)
C34 C35 C36 C31 0.0(6)
C32 C31 C36 C35 -3.6(6)
B2 C31 C36 C35 -178.4(4)
N11 B1 C41 C46 -151.0(3)
N1 B1 C41 C46 -27.6(4)
N21 B1 C41 C46 91.1(4)
N11 B1 C41 C42 35.9(5)
N1 B1 C41 C42 159.2(3)
N21 B1 C41 C42 -82.1(4)
C46 C41 C42 C43 2.5(5)
B1 C41 C42 C43 175.9(3)
C41 C42 C43 C44 -0.6(5)
C42 C43 C44 C45 -1.6(5)
C42 C43 C44 Br1 177.7(3)
C43 C44 C45 C46 1.7(5)
Br1 C44 C45 C46 -177.6(3)
C44 C45 C46 C41 0.4(5)
C42 C41 C46 C45 -2.5(5)
B1 C41 C46 C45 -176.0(3)
